data_1526794
loop_
_publ_author_name
'Teresiak, A.'
'Kubis, M.'
'Mueller, K.H.'
'Mattern, N.'
'Wolf, B.'

_publ_section_title
;
 Crystal structure of Sm2 Fe17-y My compounds with M = Al, Si, Ga
;
_journal_name_full 'Journal of Alloys Compd.'
_journal_page_first 168
_journal_page_last 173
_journal_volume 319
_journal_year 2001
_chemical_formula_sum 'Fe16.04 Si0.96 Sm2'
_chemical_name_systematic 'Sm2 Fe11 (Fe5.04 Si0.96)'
_space_group_IT_number 166
_symmetry_space_group_name_Hall '-R 3 2"'
_symmetry_space_group_name_H-M 'R -3 m :H'
_cell_angle_alpha 90
_cell_angle_beta 90
_cell_angle_gamma 120
_cell_formula_units_Z 3
_cell_length_a 8.545
_cell_length_b 8.545
_cell_length_c 12.455
_cell_volume 787.587
_citation_journal_id_ASTM JALCEU
_cod_data_source_file Teresiak_JALCEU_2001_1239.cif
_cod_data_source_block Fe16.04Si0.96Sm2
_cod_original_cell_volume 787.5869
_cod_database_code 1526794

loop_
_symmetry_equiv_pos_as_xyz
x,y,z
-y,x-y,z
-x+y,-x,z
y,x,-z
-x,-x+y,-z
x-y,-y,-z
-x,-y,-z
y,-x+y,-z
x-y,x,-z
-y,-x,z
x,x-y,z
-x+y,y,z
x+2/3,y+1/3,z+1/3
-y+2/3,x-y+1/3,z+1/3
-x+y+2/3,-x+1/3,z+1/3
y+2/3,x+1/3,-z+1/3
-x+2/3,-x+y+1/3,-z+1/3
x-y+2/3,-y+1/3,-z+1/3
-x+2/3,-y+1/3,-z+1/3
y+2/3,-x+y+1/3,-z+1/3
x-y+2/3,x+1/3,-z+1/3
-y+2/3,-x+1/3,z+1/3
x+2/3,x-y+1/3,z+1/3
-x+y+2/3,y+1/3,z+1/3
x+1/3,y+2/3,z+2/3
-y+1/3,x-y+2/3,z+2/3
-x+y+1/3,-x+2/3,z+2/3
y+1/3,x+2/3,-z+2/3
-x+1/3,-x+y+2/3,-z+2/3
x-y+1/3,-y+2/3,-z+2/3
-x+1/3,-y+2/3,-z+2/3
y+1/3,-x+y+2/3,-z+2/3
x-y+1/3,x+2/3,-z+2/3
-y+1/3,-x+2/3,z+2/3
x+1/3,x-y+2/3,z+2/3
-x+y+1/3,y+2/3,z+2/3

loop_
_atom_site_label
_atom_site_type_symbol
_atom_site_fract_x
_atom_site_fract_y
_atom_site_fract_z
_atom_site_occupancy
_atom_site_U_iso_or_equiv
Fe2 Fe 0.5 0 0.5 1 0.0
Fe1 Fe 0 0 0.096 1 0.0
Fe4 Fe 0.502 0.498 0.157 0.84 0.0
Sm1 Sm 0 0 0.342 1 0.0
Si1 Si 0.502 0.498 0.157 0.16 0.0
Fe3 Fe 0.29 0 0 1 0.0
